data_2225151
loop_
_publ_author_name
'Gould, Graham B.'
'Jackman, Brock G.'
'Logue, Marshall W.'
'Luck, Rudy L.'
'Pignotti, Louis R.'
'Smith, Adrian R.'
'White, Nicholas M.'

_publ_section_title
;
 <i>tert</i>-Butyl 2-methyl-2-(4-methylbenzoyl)propanoate
;
_journal_coeditor_code ZL2266
_journal_issue 2
_journal_name_full 'Acta Crystallographica Section E'
_journal_page_first o491
_journal_page_last o492
_journal_paper_doi 10.1107/S1600536810003144
_journal_volume 66
_journal_year 2010
_chemical_formula_iupac 'C16 H22 O3'
_chemical_formula_moiety 'C16 H22 O3'
_chemical_formula_sum 'C16 H22 O3'
_chemical_formula_weight 262.34
_chemical_name_systematic
;
<i>tert</i>-Butyl 2-methyl-2-(4-methylbenzoyl)propanoate
;
_space_group_IT_number 61
_symmetry_cell_setting orthorhombic
_symmetry_space_group_name_Hall '-P 2ac 2ab'
_symmetry_space_group_name_H-M 'P b c a'
_atom_sites_solution_hydrogens geom
_atom_sites_solution_primary direct
_atom_sites_solution_secondary difmap
_audit_creation_method 'WinGX routine CIF_UPDATE'
_cell_angle_alpha 90
_cell_angle_beta 90
_cell_angle_gamma 90
_cell_formula_units_Z 8
_cell_length_a 8.605(3)
_cell_length_b 11.659(3)
_cell_length_c 31.347(9)
_cell_measurement_reflns_used 25
_cell_measurement_temperature 291(2)
_cell_measurement_theta_max 15
_cell_measurement_theta_min 10
_cell_volume 3144.9(16)
_computing_cell_refinement 'CAD-4 EXPRESS (Enraf--Nonius, 1994)'
_computing_data_collection 'CAD-4 EXPRESS (Enraf--Nonius, 1994)'
_computing_data_reduction 'XCAD4 (Harms & Wocadlo, 1995)'
_computing_molecular_graphics 'ORTEP-3 for Windows (Farrugia, 1997) and Mercury (Macrae <i>et al.</i>, 2008)'
_computing_publication_material 'WinGX (Farrugia, 1999) and publCIF (Westrip, 2010)'
_computing_structure_refinement 'SHELXL97 (Sheldrick, 2008)'
_computing_structure_solution 'SIR2004 (Burla <i>et al.</i>,  2005)'
_diffrn_ambient_temperature 291(2)
_diffrn_measured_fraction_theta_full 1
_diffrn_measured_fraction_theta_max 1
_diffrn_measurement_device_type 'Enraf--Nonius TurboCAD-4'
_diffrn_measurement_method 'non-profiled \w scans'
_diffrn_radiation_monochromator graphite
_diffrn_radiation_type MoK\a
_diffrn_radiation_wavelength 0.71073
_diffrn_reflns_av_R_equivalents 0.027
_diffrn_reflns_limit_h_max 10
_diffrn_reflns_limit_h_min 0
_diffrn_reflns_limit_k_max 13
_diffrn_reflns_limit_k_min 0
_diffrn_reflns_limit_l_max 37
_diffrn_reflns_limit_l_min -33
_diffrn_reflns_number 4411
_diffrn_reflns_theta_full 24.97
_diffrn_reflns_theta_max 24.97
_diffrn_reflns_theta_min 1.3
_diffrn_standards_decay_% 2
_diffrn_standards_interval_time 166
_diffrn_standards_number 3
_exptl_absorpt_coefficient_mu 0.075
_exptl_absorpt_correction_T_max 0.988
_exptl_absorpt_correction_T_min 0.969
_exptl_absorpt_correction_type psi-scan
_exptl_absorpt_process_details
;
(North <i>et al.</i>, 1968)
;
_exptl_crystal_colour colourless
_exptl_crystal_density_diffrn 1.108
_exptl_crystal_density_method 'not measured'
_exptl_crystal_description prism
_exptl_crystal_F_000 1136
_exptl_crystal_size_max 0.50
_exptl_crystal_size_mid 0.30
_exptl_crystal_size_min 0.10
_refine_diff_density_max 0.143
_refine_diff_density_min -0.126
_refine_ls_extinction_coef 0.0033(5)
_refine_ls_extinction_method 'SHELXL97 (Sheldrick, 2008)'
_refine_ls_goodness_of_fit_ref 1.007
_refine_ls_hydrogen_treatment constr
_refine_ls_matrix_type full
_refine_ls_number_parameters 178
_refine_ls_number_reflns 2758
_refine_ls_number_restraints 0
_refine_ls_restrained_S_all 1.007
_refine_ls_R_factor_all 0.143
_refine_ls_R_factor_gt 0.049
_refine_ls_shift/su_max 0
_refine_ls_shift/su_mean 0
_refine_ls_structure_factor_coef Fsqd
_refine_ls_weighting_details 'calc w=1/[\s^2^(Fo^2^)+(0.0573P)^2^+0.2581P] where P=(Fo^2^+2Fc^2^)/3'
_refine_ls_weighting_scheme calc
_refine_ls_wR_factor_ref 0.134
_reflns_number_gt 1334
_reflns_number_total 2758
_reflns_threshold_expression >2\s(I)
_cod_data_source_file zl2266.cif
_cod_data_source_block I
_cod_database_code 2225151
_cod_database_fobs_code 2225151

loop_
_symmetry_equiv_pos_as_xyz
'x, y, z'
'-x+1/2, -y, z+1/2'
'x+1/2, -y+1/2, -z'
'-x, y+1/2, -z+1/2'
'-x, -y, -z'
'x-1/2, y, -z-1/2'
'-x-1/2, y-1/2, z'
'x, -y-1/2, z-1/2'

loop_
_atom_site_type_symbol
_atom_site_label
_atom_site_fract_x
_atom_site_fract_y
_atom_site_fract_z
_atom_site_U_iso_or_equiv
_atom_site_adp_type
_atom_site_calc_flag
_atom_site_refinement_flags
_atom_site_occupancy
_atom_site_disorder_assembly
_atom_site_disorder_group
C C1 0.6338(3) 0.2128(2) 0.65195(7) 0.0474(6) Uani d . 1 . .
C C2 0.7278(3) 0.3098(2) 0.65125(7) 0.0558(7) Uani d . 1 . .
H H2 0.7806 0.3292 0.6264 0.067 Uiso calc R 1 . .
C C3 0.7434(3) 0.3773(2) 0.68702(8) 0.0647(8) Uani d . 1 . .
H H3 0.8068 0.4417 0.6857 0.078 Uiso calc R 1 . .
C C4 0.6681(4) 0.3524(3) 0.72464(9) 0.0701(8) Uani d . 1 . .
C C5 0.5731(4) 0.2569(3) 0.72513(9) 0.0789(9) Uani d . 1 . .
H H5 0.5193 0.2385 0.7499 0.095 Uiso calc R 1 . .
C C6 0.5566(3) 0.1886(2) 0.68967(8) 0.0655(8) Uani d . 1 . .
H H6 0.4922 0.1247 0.691 0.079 Uiso calc R 1 . .
C C7 0.6872(5) 0.4275(3) 0.76352(9) 0.1102(13) Uani d . 1 . .
H H7A 0.5982 0.419 0.7817 0.165 Uiso calc R 1 . .
H H7B 0.6963 0.5062 0.7548 0.165 Uiso calc R 1 . .
H H7C 0.7791 0.4052 0.7787 0.165 Uiso calc R 1 . .
C C8 0.6120(3) 0.1326(2) 0.61524(8) 0.0517(7) Uani d . 1 . .
O O9 0.5392(2) 0.04387(16) 0.62062(6) 0.0725(6) Uani d . 1 . .
C C10 0.6724(3) 0.1633(2) 0.57086(8) 0.0527(7) Uani d . 1 . .
C C11 0.5841(3) 0.2689(2) 0.55401(8) 0.0724(9) Uani d . 1 . .
H H111 0.5999 0.3323 0.573 0.109 Uiso calc R 1 . .
H H112 0.4752 0.2516 0.5524 0.109 Uiso calc R 1 . .
H H113 0.6221 0.2884 0.5262 0.109 Uiso calc R 1 . .
O O12 0.9115(2) 0.25100(18) 0.54691(6) 0.0790(6) Uani d . 1 . .
O O13 0.91700(19) 0.11790(14) 0.59947(5) 0.0560(5) Uani d . 1 . .
C C14 0.6468(4) 0.0623(3) 0.54016(8) 0.0826(9) Uani d . 1 . .
H H14A 0.6857 0.082 0.5124 0.124 Uiso calc R 1 . .
H H14B 0.5378 0.0456 0.5383 0.124 Uiso calc R 1 . .
H H14C 0.701 -0.004 0.5506 0.124 Uiso calc R 1 . .
C C15 0.8467(3) 0.1858(2) 0.57099(8) 0.0557(7) Uani d . 1 . .
C C16 1.0892(3) 0.1174(2) 0.60458(8) 0.0608(7) Uani d . 1 . .
C C17 1.1112(4) 0.0345(3) 0.64115(10) 0.1023(12) Uani d . 1 . .
H H17A 1.0663 -0.0383 0.6338 0.153 Uiso calc R 1 . .
H H17B 1.0611 0.0641 0.6662 0.153 Uiso calc R 1 . .
H H17C 1.2202 0.0249 0.6467 0.153 Uiso calc R 1 . .
C C18 1.1633(4) 0.0715(3) 0.56456(10) 0.0879(10) Uani d . 1 . .
H H181 1.2716 0.0574 0.5697 0.132 Uiso calc R 1 . .
H H182 1.1522 0.1266 0.542 0.132 Uiso calc R 1 . .
H H183 1.1132 0.0011 0.5565 0.132 Uiso calc R 1 . .
C C19 1.1454(4) 0.2360(3) 0.61636(11) 0.0997(11) Uani d . 1 . .
H H19A 1.0827 0.2658 0.6392 0.15 Uiso calc R 1 . .
H H19B 1.1372 0.2856 0.592 0.15 Uiso calc R 1 . .
H H19C 1.2518 0.2321 0.6254 0.15 Uiso calc R 1 . .

loop_
_atom_site_aniso_label
_atom_site_aniso_U_11
_atom_site_aniso_U_22
_atom_site_aniso_U_33
_atom_site_aniso_U_12
_atom_site_aniso_U_13
_atom_site_aniso_U_23
C1 0.0430(15) 0.0492(15) 0.0498(14) 0.0041(13) 0.0019(12) 0.0026(12)
C2 0.0596(18) 0.0602(16) 0.0476(14) -0.0026(15) 0.0060(14) 0.0001(13)
C3 0.0670(19) 0.0641(17) 0.0630(16) -0.0065(16) -0.0012(17) -0.0118(14)
C4 0.076(2) 0.077(2) 0.0570(18) 0.0119(18) -0.0004(16) -0.0141(16)
C5 0.093(2) 0.091(2) 0.0528(16) 0.003(2) 0.0254(17) -0.0023(17)
C6 0.0686(19) 0.0664(18) 0.0615(17) -0.0029(16) 0.0132(15) 0.0052(15)
C7 0.130(3) 0.124(3) 0.077(2) 0.007(3) 0.006(2) -0.043(2)
C8 0.0408(17) 0.0548(16) 0.0596(16) 0.0055(14) -0.0066(12) 0.0018(14)
O9 0.0761(15) 0.0639(12) 0.0774(12) -0.0182(11) -0.0017(11) -0.0012(10)
C10 0.0520(17) 0.0610(17) 0.0451(14) 0.0039(14) -0.0048(13) -0.0042(13)
C11 0.069(2) 0.088(2) 0.0601(17) 0.0141(17) -0.0107(15) 0.0107(15)
O12 0.0748(14) 0.0883(14) 0.0741(12) 0.0026(12) 0.0128(11) 0.0238(12)
O13 0.0419(11) 0.0711(12) 0.0551(10) 0.0015(9) -0.0019(9) 0.0054(9)
C14 0.077(2) 0.096(2) 0.074(2) -0.0039(19) -0.0078(16) -0.0319(17)
C15 0.0585(19) 0.0615(17) 0.0471(15) 0.0036(16) 0.0019(15) -0.0046(15)
C16 0.0424(17) 0.0749(19) 0.0651(17) -0.0023(15) -0.0056(13) 0.0028(15)
C17 0.067(2) 0.139(3) 0.101(2) 0.002(2) -0.0184(19) 0.042(2)
C18 0.062(2) 0.113(3) 0.089(2) 0.013(2) 0.0140(17) -0.005(2)
C19 0.068(2) 0.103(3) 0.128(3) -0.013(2) -0.017(2) -0.022(2)

loop_
_atom_type_symbol
_atom_type_description
_atom_type_scat_dispersion_real
_atom_type_scat_dispersion_imag
_atom_type_scat_source
C C 0.0033 0.0016 'International Tables Vol C Tables 4.2.6.8 and 6.1.1.4'
H H 0 0 'International Tables Vol C Tables 4.2.6.8 and 6.1.1.4'
O O 0.0106 0.006 'International Tables Vol C Tables 4.2.6.8 and 6.1.1.4'

loop_
_geom_angle_atom_site_label_1
_geom_angle_atom_site_label_2
_geom_angle_atom_site_label_3
_geom_angle_site_symmetry_1
_geom_angle_site_symmetry_3
_geom_angle
_geom_angle_publ_flag
C6 C1 C2 . . 117.3(2) ?
C6 C1 C8 . . 118.0(2) ?
C2 C1 C8 . . 124.7(2) ?
C3 C2 C1 . . 120.6(2) ?
C3 C2 H2 . . 119.7 ?
C1 C2 H2 . . 119.7 ?
C4 C3 C2 . . 122.2(3) ?
C4 C3 H3 . . 118.9 ?
C2 C3 H3 . . 118.9 ?
C3 C4 C5 . . 117.2(3) ?
C3 C4 C7 . . 121.2(3) ?
C5 C4 C7 . . 121.5(3) ?
C6 C5 C4 . . 121.3(3) ?
C6 C5 H5 . . 119.4 ?
C4 C5 H5 . . 119.4 ?
C5 C6 C1 . . 121.5(3) ?
C5 C6 H6 . . 119.3 ?
C1 C6 H6 . . 119.3 ?
C4 C7 H7A . . 109.5 ?
C4 C7 H7B . . 109.5 ?
H7A C7 H7B . . 109.5 ?
C4 C7 H7C . . 109.5 ?
H7A C7 H7C . . 109.5 ?
H7B C7 H7C . . 109.5 ?
O9 C8 C1 . . 119.2(2) ?
O9 C8 C10 . . 119.9(2) ?
C1 C8 C10 . . 120.8(2) ?
C15 C10 C8 . . 111.9(2) ?
C15 C10 C14 . . 106.0(2) ?
C8 C10 C14 . . 110.0(2) ?
C15 C10 C11 . . 110.4(2) ?
C8 C10 C11 . . 109.4(2) ?
C14 C10 C11 . . 109.1(2) ?
C10 C11 H111 . . 109.5 ?
C10 C11 H112 . . 109.5 ?
H111 C11 H112 . . 109.5 ?
C10 C11 H113 . . 109.5 ?
H111 C11 H113 . . 109.5 ?
H112 C11 H113 . . 109.5 ?
C15 O13 C16 . . 121.6(2) ?
C10 C14 H14A . . 109.5 ?
C10 C14 H14B . . 109.5 ?
H14A C14 H14B . . 109.5 ?
C10 C14 H14C . . 109.5 ?
H14A C14 H14C . . 109.5 ?
H14B C14 H14C . . 109.5 ?
O12 C15 O13 . . 125.5(3) ?
O12 C15 C10 . . 124.2(3) ?
O13 C15 C10 . . 110.2(2) ?
O13 C16 C18 . . 109.4(2) ?
O13 C16 C19 . . 109.9(2) ?
C18 C16 C19 . . 113.2(3) ?
O13 C16 C17 . . 102.0(2) ?
C18 C16 C17 . . 110.6(3) ?
C19 C16 C17 . . 111.1(3) ?
C16 C17 H17A . . 109.5 ?
C16 C17 H17B . . 109.5 ?
H17A C17 H17B . . 109.5 ?
C16 C17 H17C . . 109.5 ?
H17A C17 H17C . . 109.5 ?
H17B C17 H17C . . 109.5 ?
C16 C18 H181 . . 109.5 ?
C16 C18 H182 . . 109.5 ?
H181 C18 H182 . . 109.5 ?
C16 C18 H183 . . 109.5 ?
H181 C18 H183 . . 109.5 ?
H182 C18 H183 . . 109.5 ?
C16 C19 H19A . . 109.5 ?
C16 C19 H19B . . 109.5 ?
H19A C19 H19B . . 109.5 ?
C16 C19 H19C . . 109.5 ?
H19A C19 H19C . . 109.5 ?
H19B C19 H19C . . 109.5 ?

loop_
_geom_bond_atom_site_label_1
_geom_bond_atom_site_label_2
_geom_bond_site_symmetry_2
_geom_bond_distance
_geom_bond_publ_flag
C1 C6 . 1.385(3) ?
C1 C2 . 1.390(3) ?
C1 C8 . 1.495(3) ?
C2 C3 . 1.376(3) ?
C2 H2 . 0.93 ?
C3 C4 . 1.376(4) ?
C3 H3 . 0.93 ?
C4 C5 . 1.382(4) ?
C4 C7 . 1.509(4) ?
C5 C6 . 1.375(4) ?
C5 H5 . 0.93 ?
C6 H6 . 0.93 ?
C7 H7A . 0.96 ?
C7 H7B . 0.96 ?
C7 H7C . 0.96 ?
C8 O9 . 1.221(3) ?
C8 C10 . 1.528(3) ?
C10 C15 . 1.523(4) ?
C10 C14 . 1.537(3) ?
C10 C11 . 1.540(3) ?
C11 H111 . 0.96 ?
C11 H112 . 0.96 ?
C11 H113 . 0.96 ?
O12 C15 . 1.207(3) ?
O13 C15 . 1.338(3) ?
O13 C16 . 1.491(3) ?
C14 H14A . 0.96 ?
C14 H14B . 0.96 ?
C14 H14C . 0.96 ?
C16 C18 . 1.505(4) ?
C16 C19 . 1.511(4) ?
C16 C17 . 1.511(4) ?
C17 H17A . 0.96 ?
C17 H17B . 0.96 ?
C17 H17C . 0.96 ?
C18 H181 . 0.96 ?
C18 H182 . 0.96 ?
C18 H183 . 0.96 ?
C19 H19A . 0.96 ?
C19 H19B . 0.96 ?
C19 H19C . 0.96 ?

loop_
_geom_hbond_atom_site_label_D
_geom_hbond_atom_site_label_H
_geom_hbond_atom_site_label_A
_geom_hbond_site_symmetry_A
_geom_hbond_distance_DH
_geom_hbond_distance_HA
_geom_hbond_distance_DA
_geom_hbond_angle_DHA
C3 H3 O9 7_765 0.93 2.71 3.407(3) 132.5

loop_
_cod_related_entry_id
_cod_related_entry_database
_cod_related_entry_code
1 ChemSpider 24744383
